data_4106216
loop_
_publ_author_name
'Vivek Rauniyar'
'Z. Jane Wang'
'Heather E. Burks'
'F. Dean Toste'

_publ_section_title
;
 Enantioselective Synthesis of Highly Substituted Furans by a
 Copper(II)-Catalyzed Cycloisomerization-Indole Addition Reaction
;
_journal_name_full 'Journal of the American Chemical Society'
_journal_page_first 8486
_journal_page_last 8489
_journal_paper_doi 10.1021/ja202959n
_journal_volume 133
_journal_year 2011
_chemical_absolute_configuration ad
_chemical_formula_sum 'C22 H19 N O'
_chemical_formula_weight 313.38
_chemical_name_common VRT-2-160
_chemical_name_systematic
;
 toste44
;
_space_group.centring_type P

_space_group_IT_number 19
_space_group.IT_number 19

_symmetry_cell_setting orthorhombic
_symmetry_space_group_name_Hall 'P 2ac 2ab'
_symmetry_space_group_name_H-M 'P 21 21 21'
_atom_sites_solution_hydrogens geom
_atom_sites_solution_primary direct
_atom_sites_solution_secondary difmap
_audit_creation_method SHELXL-97
_cell_angle_alpha 90.00
_cell_angle_beta 90.00
_cell_angle_gamma 90.00
_cell_formula_units_Z 4
_cell_length_a 6.6184(6)
_cell_length_b 8.4914(7)
_cell_length_c 28.927(3)
_cell_measurement_reflns_used 9785
_cell_measurement_temperature 100(2)
_cell_measurement_theta_max 67.83
_cell_measurement_theta_min 3.06
_cell_volume 1625.7(3)
_computing_cell_refinement 'Bruker SAINT'
_computing_data_collection 'Bruker APEX2'
_computing_data_reduction 'Bruker SAINT'
_computing_molecular_graphics ORTEP-32
_computing_publication_material WinGX
_computing_structure_refinement SHELXL-97
_computing_structure_solution SIR-2008
_diffrn_ambient_temperature 100(2)
_diffrn_detector_area_resol_mean 8.366
_diffrn_measured_fraction_theta_full 0.998
_diffrn_measured_fraction_theta_max 0.997
_diffrn_measurement_device_type 'Bruker APEX-II CCD'
_diffrn_measurement_method 'phi and omega scans'
_diffrn_radiation_monochromator 'HELIOS multilayer mirrors'
_diffrn_radiation_source 'microfocus rotating anode'
_diffrn_radiation_type CuK\a
_diffrn_radiation_wavelength 1.54178
_diffrn_reflns_av_R_equivalents 0.0184
_diffrn_reflns_av_sigmaI/netI 0.0091
_diffrn_reflns_limit_h_max 5
_diffrn_reflns_limit_h_min -7
_diffrn_reflns_limit_k_max 9
_diffrn_reflns_limit_k_min -10
_diffrn_reflns_limit_l_max 34
_diffrn_reflns_limit_l_min -34
_diffrn_reflns_number 26865
_diffrn_reflns_theta_full 67.00
_diffrn_reflns_theta_max 68.30
_diffrn_reflns_theta_min 3.06
_exptl_absorpt_coefficient_mu 0.607
_exptl_absorpt_correction_T_max 0.9418
_exptl_absorpt_correction_T_min 0.9418
_exptl_absorpt_correction_type multi-scan
_exptl_absorpt_process_details SADABS
_exptl_crystal_colour colorless
_exptl_crystal_density_diffrn 1.280
_exptl_crystal_description block
_exptl_crystal_F_000 664
_exptl_crystal_size_max 0.10
_exptl_crystal_size_mid 0.10
_exptl_crystal_size_min 0.10
_refine_diff_density_max 0.169
_refine_diff_density_min -0.169
_refine_diff_density_rms 0.033
_refine_ls_abs_structure_details 'Flack H D (1983), Acta Cryst. A39, 876-881'
_refine_ls_abs_structure_Flack 0.0(2)
_refine_ls_extinction_method none
_refine_ls_goodness_of_fit_ref 1.059
_refine_ls_hydrogen_treatment constr
_refine_ls_matrix_type full
_refine_ls_number_parameters 217
_refine_ls_number_reflns 2955
_refine_ls_number_restraints 0
_refine_ls_restrained_S_all 1.059
_refine_ls_R_factor_all 0.0260
_refine_ls_R_factor_gt 0.0259
_refine_ls_shift/su_max 0.001
_refine_ls_shift/su_mean 0.000
_refine_ls_structure_factor_coef Fsqd
_refine_ls_weighting_details 'calc w=1/[\s^2^(Fo^2^)+(0.0382P)^2^+0.3157P] where P=(Fo^2^+2Fc^2^)/3'
_refine_ls_weighting_scheme calc
_refine_ls_wR_factor_gt 0.0668
_refine_ls_wR_factor_ref 0.0669
_reflns_number_gt 2946
_reflns_number_total 2955
_reflns_threshold_expression >2sigma(I)
_cod_data_source_file ja202959n_si_002.cif
_cod_data_source_block toste44
_cod_depositor_comments
;
The following automatic conversions were performed:

'_space_group.centring_type' value 'primitive' was replaced with the
value 'P' as specified in the replacement file
'/home/antanas/src/cod-tools/trunk/data/replacement-values/replacement_values.lst'.

Automatic conversion script
Id: cif_fix_values 5642 2017-10-24 12:04:52Z antanas 
;
_cod_original_cell_volume 1625.7(2)
_cod_database_code 4106216

loop_
_symmetry_equiv_pos_as_xyz
'x, y, z'
'-x+1/2, -y, z+1/2'
'x+1/2, -y+1/2, -z'
'-x, y+1/2, -z+1/2'

loop_
_atom_site_label
_atom_site_type_symbol
_atom_site_fract_x
_atom_site_fract_y
_atom_site_fract_z
_atom_site_U_iso_or_equiv
_atom_site_adp_type
_atom_site_occupancy
_atom_site_symmetry_multiplicity
_atom_site_calc_flag
_atom_site_refinement_flags
C1 C 0.82776(17) 0.63096(14) 0.52470(4) 0.0204(2) Uani 1 1 d .
C2 C 0.87336(19) 0.57767(14) 0.48010(4) 0.0231(2) Uani 1 1 d .
H2 H 0.9733 0.6279 0.4617 0.028 Uiso 1 1 calc R
C3 C 0.76686(19) 0.44891(14) 0.46393(4) 0.0245(3) Uani 1 1 d .
H3 H 0.7943 0.4101 0.4338 0.029 Uiso 1 1 calc R
C4 C 0.6190(2) 0.37393(14) 0.49099(4) 0.0253(3) Uani 1 1 d .
H4 H 0.5477 0.2862 0.4788 0.030 Uiso 1 1 calc R
C5 C 0.57592(18) 0.42614(14) 0.53514(4) 0.0232(3) Uani 1 1 d .
H5 H 0.4759 0.3749 0.5533 0.028 Uiso 1 1 calc R
C6 C 0.68200(17) 0.55577(13) 0.55283(4) 0.0193(2) Uani 1 1 d .
C7 C 0.67821(17) 0.63799(13) 0.59622(4) 0.0190(2) Uani 1 1 d .
C8 C 0.81488(17) 0.75742(14) 0.59250(4) 0.0216(2) Uani 1 1 d .
H8 H 0.8439 0.8318 0.6161 0.026 Uiso 1 1 calc R
C9 C 0.54241(17) 0.59875(13) 0.63651(4) 0.0199(2) Uani 1 1 d .
H9 H 0.5310 0.4815 0.6383 0.024 Uiso 1 1 calc R
C10 C 0.32661(18) 0.66608(14) 0.62962(4) 0.0231(3) Uani 1 1 d .
H10A H 0.2873 0.6547 0.5968 0.028 Uiso 1 1 calc R
H10B H 0.2300 0.6044 0.6485 0.028 Uiso 1 1 calc R
C11 C 0.31335(18) 0.84016(14) 0.64344(4) 0.0228(2) Uani 1 1 d .
H11A H 0.4165 0.9012 0.6263 0.027 Uiso 1 1 calc R
H11B H 0.1787 0.8821 0.6351 0.027 Uiso 1 1 calc R
C12 C 0.34734(18) 0.85945(14) 0.69545(4) 0.0245(3) Uani 1 1 d .
H12A H 0.3674 0.9719 0.7032 0.029 Uiso 1 1 calc R
H12B H 0.2289 0.8199 0.7128 0.029 Uiso 1 1 calc R
C13 C 0.52955(17) 0.76738(14) 0.70743(4) 0.0210(2) Uani 1 1 d .
C14 C 0.62412(17) 0.65614(13) 0.68215(4) 0.0196(2) Uani 1 1 d .
C15 C 0.79956(18) 0.61110(13) 0.70806(4) 0.0205(2) Uani 1 1 d .
H15 H 0.8981 0.5354 0.6993 0.025 Uiso 1 1 calc R
C16 C 0.79774(16) 0.69746(13) 0.74760(4) 0.0197(2) Uani 1 1 d .
C17 C 0.92213(17) 0.70183(13) 0.78918(4) 0.0206(2) Uani 1 1 d .
C18 C 1.10969(19) 0.62608(14) 0.79056(4) 0.0250(3) Uani 1 1 d .
H18 H 1.1582 0.5720 0.7640 0.030 Uiso 1 1 calc R
C19 C 1.2249(2) 0.62994(16) 0.83063(4) 0.0299(3) Uani 1 1 d .
H19 H 1.3520 0.5779 0.8314 0.036 Uiso 1 1 calc R
C20 C 1.1569(2) 0.70890(15) 0.86963(4) 0.0296(3) Uani 1 1 d .
H20 H 1.2368 0.7110 0.8969 0.035 Uiso 1 1 calc R
C21 C 0.9719(2) 0.78456(14) 0.86852(4) 0.0268(3) Uani 1 1 d .
H21 H 0.9251 0.8397 0.8950 0.032 Uiso 1 1 calc R
C22 C 0.85447(19) 0.78020(13) 0.82883(4) 0.0238(3) Uani 1 1 d .
H22 H 0.7266 0.8310 0.8286 0.029 Uiso 1 1 calc R
N1 N 0.90491(14) 0.75464(12) 0.54957(3) 0.0234(2) Uani 1 1 d .
H1 H 0.9970 0.8214 0.5397 0.028 Uiso 1 1 calc R
O1 O 0.63068(12) 0.79529(9) 0.74796(3) 0.02162(18) Uani 1 1 d .

loop_
_atom_site_aniso_label
_atom_site_aniso_U_11
_atom_site_aniso_U_22
_atom_site_aniso_U_33
_atom_site_aniso_U_23
_atom_site_aniso_U_13
_atom_site_aniso_U_12
C1 0.0164(5) 0.0232(5) 0.0217(5) 0.0033(4) -0.0021(4) 0.0015(4)
C2 0.0213(5) 0.0277(6) 0.0205(5) 0.0052(4) 0.0026(5) 0.0022(5)
C3 0.0294(6) 0.0256(6) 0.0185(5) 0.0009(5) 0.0013(5) 0.0069(5)
C4 0.0305(6) 0.0218(5) 0.0237(5) -0.0012(5) -0.0011(5) 0.0006(5)
C5 0.0244(6) 0.0235(6) 0.0217(5) 0.0033(5) 0.0006(5) -0.0011(5)
C6 0.0176(5) 0.0209(5) 0.0192(5) 0.0029(4) -0.0012(4) 0.0024(4)
C7 0.0166(5) 0.0221(5) 0.0181(5) 0.0019(4) -0.0017(4) 0.0016(5)
C8 0.0177(5) 0.0275(6) 0.0196(5) -0.0006(4) -0.0012(4) -0.0019(5)
C9 0.0191(5) 0.0209(6) 0.0197(5) 0.0014(4) 0.0023(4) -0.0006(5)
C10 0.0181(6) 0.0268(6) 0.0245(6) 0.0018(5) -0.0001(4) -0.0026(5)
C11 0.0168(5) 0.0262(6) 0.0253(6) 0.0027(5) -0.0001(5) 0.0009(5)
C12 0.0229(6) 0.0262(6) 0.0243(6) 0.0014(5) 0.0034(5) 0.0051(5)
C13 0.0205(5) 0.0240(6) 0.0184(5) 0.0023(5) 0.0011(4) -0.0001(5)
C14 0.0198(5) 0.0206(5) 0.0184(5) 0.0031(4) 0.0029(4) -0.0008(5)
C15 0.0200(6) 0.0218(5) 0.0198(5) 0.0021(4) 0.0035(4) 0.0021(5)
C16 0.0180(5) 0.0194(5) 0.0218(5) 0.0039(4) 0.0031(4) 0.0007(4)
C17 0.0232(6) 0.0183(5) 0.0202(5) 0.0035(4) 0.0019(4) -0.0029(4)
C18 0.0254(6) 0.0257(6) 0.0240(6) 0.0018(5) 0.0018(5) 0.0030(5)
C19 0.0263(7) 0.0308(6) 0.0327(6) 0.0040(5) -0.0040(5) 0.0029(5)
C20 0.0343(7) 0.0298(6) 0.0245(6) 0.0034(5) -0.0075(5) -0.0059(6)
C21 0.0353(7) 0.0239(6) 0.0212(5) -0.0012(5) 0.0009(5) -0.0038(5)
C22 0.0240(6) 0.0224(6) 0.0251(6) 0.0015(4) 0.0015(5) -0.0012(5)
N1 0.0192(5) 0.0275(5) 0.0234(5) 0.0009(4) 0.0023(4) -0.0067(4)
O1 0.0227(4) 0.0230(4) 0.0191(4) -0.0002(3) 0.0013(3) 0.0047(3)

loop_
_atom_type_symbol
_atom_type_description
_atom_type_scat_dispersion_real
_atom_type_scat_dispersion_imag
_atom_type_scat_source
C C 0.0181 0.0091 'International Tables Vol C Tables 4.2.6.8 and 6.1.1.4'
H H 0.0000 0.0000 'International Tables Vol C Tables 4.2.6.8 and 6.1.1.4'
N N 0.0311 0.0180 'International Tables Vol C Tables 4.2.6.8 and 6.1.1.4'
O O 0.0492 0.0322 'International Tables Vol C Tables 4.2.6.8 and 6.1.1.4'

loop_
_geom_angle_atom_site_label_1
_geom_angle_atom_site_label_2
_geom_angle_atom_site_label_3
_geom_angle
N1 C1 C2 130.58(11)
N1 C1 C6 107.32(10)
C2 C1 C6 122.09(11)
C3 C2 C1 117.22(11)
C3 C2 H2 121.4
C1 C2 H2 121.4
C2 C3 C4 121.66(11)
C2 C3 H3 119.2
C4 C3 H3 119.2
C5 C4 C3 120.86(12)
C5 C4 H4 119.6
C3 C4 H4 119.6
C4 C5 C6 119.08(11)
C4 C5 H5 120.5
C6 C5 H5 120.5
C5 C6 C1 119.07(10)
C5 C6 C7 133.76(11)
C1 C6 C7 107.17(10)
C8 C7 C6 106.32(10)
C8 C7 C9 128.35(10)
C6 C7 C9 125.30(10)
C7 C8 N1 110.21(10)
C7 C8 H8 124.9
N1 C8 H8 124.9
C14 C9 C7 113.04(9)
C14 C9 C10 108.89(9)
C7 C9 C10 111.58(9)
C14 C9 H9 107.7
C7 C9 H9 107.7
C10 C9 H9 107.7
C11 C10 C9 111.98(10)
C11 C10 H10A 109.2
C9 C10 H10A 109.2
C11 C10 H10B 109.2
C9 C10 H10B 109.2
H10A C10 H10B 107.9
C12 C11 C10 110.55(10)
C12 C11 H11A 109.5
C10 C11 H11A 109.5
C12 C11 H11B 109.5
C10 C11 H11B 109.5
H11A C11 H11B 108.1
C13 C12 C11 107.08(10)
C13 C12 H12A 110.3
C11 C12 H12A 110.3
C13 C12 H12B 110.3
C11 C12 H12B 110.3
H12A C12 H12B 108.6
C14 C13 O1 110.99(10)
C14 C13 C12 128.46(10)
O1 C13 C12 120.49(10)
C13 C14 C15 106.21(10)
C13 C14 C9 122.32(10)
C15 C14 C9 131.45(10)
C16 C15 C14 106.79(10)
C16 C15 H15 126.6
C14 C15 H15 126.6
C15 C16 O1 109.73(10)
C15 C16 C17 134.68(11)
O1 C16 C17 115.47(9)
C18 C17 C22 118.64(11)
C18 C17 C16 120.86(10)
C22 C17 C16 120.49(10)
C19 C18 C17 120.04(11)
C19 C18 H18 120.0
C17 C18 H18 120.0
C20 C19 C18 120.81(12)
C20 C19 H19 119.6
C18 C19 H19 119.6
C21 C20 C19 119.52(11)
C21 C20 H20 120.2
C19 C20 H20 120.2
C20 C21 C22 120.21(11)
C20 C21 H21 119.9
C22 C21 H21 119.9
C21 C22 C17 120.78(11)
C21 C22 H22 119.6
C17 C22 H22 119.6
C1 N1 C8 108.96(10)
C1 N1 H1 125.5
C8 N1 H1 125.5
C13 O1 C16 106.27(9)

loop_
_geom_bond_atom_site_label_1
_geom_bond_atom_site_label_2
_geom_bond_distance
C1 N1 1.3717(15)
C1 C2 1.4001(16)
C1 C6 1.4143(16)
C2 C3 1.3824(18)
C2 H2 0.9500
C3 C4 1.4058(18)
C3 H3 0.9500
C4 C5 1.3815(17)
C4 H4 0.9500
C5 C6 1.4022(17)
C5 H5 0.9500
C6 C7 1.4366(15)
C7 C8 1.3631(16)
C7 C9 1.5090(15)
C8 N1 1.3776(15)
C8 H8 0.9500
C9 C14 1.5077(15)
C9 C10 1.5513(16)
C9 H9 1.0000
C10 C11 1.5338(16)
C10 H10A 0.9900
C10 H10B 0.9900
C11 C12 1.5300(16)
C11 H11A 0.9900
C11 H11B 0.9900
C12 C13 1.4784(17)
C12 H12A 0.9900
C12 H12B 0.9900
C13 C14 1.3486(16)
C13 O1 1.3707(13)
C14 C15 1.4340(16)
C15 C16 1.3587(16)
C15 H15 0.9500
C16 O1 1.3831(13)
C16 C17 1.4579(16)
C17 C18 1.3986(17)
C17 C22 1.3997(16)
C18 C19 1.3881(17)
C18 H18 0.9500
C19 C20 1.3875(18)
C19 H19 0.9500
C20 C21 1.3833(19)
C20 H20 0.9500
C21 C22 1.3868(17)
C21 H21 0.9500
C22 H22 0.9500
N1 H1 0.8800
